data_1574824
loop_
_publ_author_name
'Nguyen, Tri Minh'
'Tawfik, Sherif Abdulkader'
'Tran, Truyen'
'Gupta, Sunil'
'Rana, Santu'
'Venkatesh, Svetha'

_publ_section_title
;
 The search for superionic solid-state electrolytes using a
 physics-informed generative model.
;
_journal_issue 17
_journal_name_full 'Materials horizons'
_journal_page_first 6945
_journal_page_last 6955
_journal_paper_doi 10.1039/d5mh00767d
_journal_volume 12
_journal_year 2025
_chemical_formula_structural Li2BrCl
_chemical_formula_sum 'Br8 Cl8 Li16'
_space_group_IT_number 1
_space_group_name_Hall 'P 1'
_space_group_name_H-M_alt 'P 1'
_symmetry_Int_Tables_number 1
_symmetry_space_group_name_H-M 'P 1'
_audit_update_record
;
2025-04-08 deposited with the CCDC.	2025-06-06 downloaded from the CCDC.
;
_cell_angle_alpha 90.00000051
_cell_angle_beta 90.00000042
_cell_angle_gamma 89.99992588
_cell_formula_units_Z 8
_cell_length_a 7.57458590
_cell_length_b 7.47783339
_cell_length_c 10.64749269
_cell_volume 603.090
_cod_data_source_file d5mh00767d3.cif
_cod_data_source_block Li2BrCl
_cod_depositor_comments 'Adding full bibliography for 1574820--1574854.cif.'
_cod_original_cell_volume 603.08986512
_cod_original_formula_sum 'Li16 Br8 Cl8'
_cod_database_code 1574824

loop_
_symmetry_equiv_pos_site_id
_symmetry_equiv_pos_as_xyz
1 'x, y, z'

loop_
_atom_site_type_symbol
_atom_site_label
_atom_site_symmetry_multiplicity
_atom_site_fract_x
_atom_site_fract_y
_atom_site_fract_z
_atom_site_occupancy
Li Li0 1 0.50000019 0.50000013 0.31488118 1
Li Li1 1 0.75000012 0.25000024 0.54234684 1
Li Li2 1 -0.00000018 -0.00000017 0.31488143 1
Li Li3 1 0.24999993 0.74999981 0.54234571 1
Li Li4 1 0.00000027 0.49999981 0.81488065 1
Li Li5 1 0.25000012 0.25000000 0.04234848 1
Li Li6 1 0.49999970 0.00000023 0.81488221 1
Li Li7 1 0.74999990 0.75000006 0.04234265 1
Li Li8 1 0.75000012 0.74999990 0.56496388 1
Li Li9 1 0.00000028 0.00000023 0.79239142 1
Li Li10 1 0.24999998 0.25000017 0.56496400 1
Li Li11 1 0.49999979 0.49999986 0.79239062 1
Li Li12 1 0.25000020 0.75000012 0.06496372 1
Li Li13 1 0.50000026 -0.00000011 0.29239173 1
Li Li14 1 0.74999990 0.24999994 0.06496415 1
Li Li15 1 -0.00000023 0.50000011 0.29238693 1
Br Br16 1 0.74999991 0.24999998 0.80461341 1
Br Br17 1 0.24999999 0.74999996 0.80461338 1
Br Br18 1 0.24999991 0.25000000 0.30461334 1
Br Br19 1 0.74999999 0.74999993 0.30461324 1
Br Br20 1 0.00000001 -0.00000000 0.05461562 1
Br Br21 1 0.50000001 0.50000000 0.05461562 1
Br Br22 1 0.49999999 -0.00000002 0.55461566 1
Br Br23 1 0.00000003 0.50000002 0.55461556 1
Cl Cl24 1 0.49999998 0.50000002 0.55458358 1
Cl Cl25 1 0.00000002 -0.00000001 0.55458368 1
Cl Cl26 1 -0.00000001 0.50000000 0.05458342 1
Cl Cl27 1 0.50000002 -0.00000001 0.05458372 1
Cl Cl28 1 0.74999993 0.74999990 0.80457717 1
Cl Cl29 1 0.24999999 0.25000000 0.80457746 1
Cl Cl30 1 0.24999993 0.74999990 0.30457710 1
Cl Cl31 1 0.74999997 0.25000000 0.30457716 1
